data_7719807
loop_
_publ_author_name
'Gro\&s, Melena'
'Meyer, Hans-Juergen'
'Brand, Catharina D.'
'Schmidt, Patrick'
'Parker, Tim Maikel'
'Zhang, Dai'
'Romao, Carl P.'

_publ_section_title
;
 Synthesis and SHG Properties of the Melamine-Based Material (C 3 N 6 H 7
 )ZnX 3 (C 3 N 6 H 6 ) (X = Cl, Br)
;
_journal_name_full 'Dalton Transactions'
_journal_paper_doi 10.1039/D5DT02245B
_journal_year 2025
_chemical_absolute_configuration unk
_chemical_formula_moiety 'C3 H6 Cl3 N6 Zn, C3 H7 N6'
_chemical_formula_sum 'C6 H13 Cl3 N12 Zn'
_chemical_formula_weight 425.004
_space_group_crystal_system monoclinic
_space_group_IT_number 4
_space_group_name_Hall 'P 2yb'
_space_group_name_H-M_alt 'P 1 21 1'
_symmetry_Int_Tables_number 4
_atom_sites_solution_primary dual
_audit_creation_date 2025-10-07
_audit_creation_method
;
Olex2 1.5
(compiled 2025.07.13 svn.rb7424aed for OlexSys, GUI svn.r7314)
;
_audit_update_record
;
2025-10-07 deposited with the CCDC.	2025-11-03 downloaded from the CCDC.
;
_cell_angle_alpha 90
_cell_angle_beta 101.703(2)
_cell_angle_gamma 90
_cell_formula_units_Z 2
_cell_length_a 9.3366(2)
_cell_length_b 6.6582(2)
_cell_length_c 12.1344(3)
_cell_measurement_reflns_used 4944
_cell_measurement_temperature 150.00(11)
_cell_measurement_theta_max 79.5490
_cell_measurement_theta_min 3.6600
_cell_volume 738.65(3)
_computing_cell_refinement 'CrysAlisPro 1.171.43.142a (Rigaku OD, 2024)'
_computing_data_collection 'CrysAlisPro system (CCD 43.144a 64-bit (release 23-01-2025))'
_computing_data_reduction 'CrysAlisPro 1.171.43.142a (Rigaku OD, 2024)'
_computing_molecular_graphics 'Olex2 1.5 (Dolomanov et al., 2009)'
_computing_publication_material 'Olex2 1.5 (Dolomanov et al., 2009)'
_computing_structure_refinement 'olex2.refine 1.5 (Bourhis et al., 2015)'
_computing_structure_solution 'SHELXT 2018/2 (Sheldrick, 2018)'
_diffrn_ambient_environment N~2~
_diffrn_ambient_temperature 150.00(11)
_diffrn_detector 'Hybrid Pixel Array Detector'
_diffrn_detector_area_resol_mean 10.0000
_diffrn_detector_type HyPix
_diffrn_measured_fraction_theta_full 0.9966
_diffrn_measured_fraction_theta_max 0.9961
_diffrn_measurement_details
;
List of Runs (angles in degrees, time in seconds):

  # Type    Start    End  Width  t~exp~   \w     \q     \k     \f   Frames
#--------------------------------------------------------------------------
  1  \w    -82.00   3.00   0.50   10.00    --  -49.70 104.00-134.00  170
  2  \w     18.00  82.00   0.50   10.00    --   49.70-104.00 123.00  128
  3  \w    -81.00 -20.00   0.50   28.00    --  -90.00 104.00-134.00  122
  4  \w   -160.00 -84.00   0.50   28.00    --  -90.00-104.00 123.00  152
  5  \w     42.00 107.00   0.50   28.00    --  111.50-104.00 123.00  130
  6  \w    106.00 178.00   0.50   28.00    --  111.50 104.00-134.00  144
  7  \w   -118.00 -73.00   0.50   10.00    --  -49.70-125.00 -90.00   90
  8  \w   -118.00 -73.00   0.50   10.00    --  -49.70-125.00 -60.00   90
  9  \w   -120.00 -38.00   0.50   10.00    --  -49.70 -57.00  90.00  164
 10  \w   -118.00 -73.00   0.50   10.00    --  -49.70-125.00 -30.00   90
 11  \w   -120.00 -30.00   0.50   10.00    --  -49.70 -77.00  60.00  180
 12  \w   -120.00 -30.00   0.50   10.00    --  -49.70 -77.00  60.00  180
 13  \w    -51.00 -18.00   0.50   28.00    --  -90.00  45.00-150.00   66
 14  \w    -51.00 -18.00   0.50   28.00    --  -90.00  45.00 -30.00   66
 15  \w    -51.00 -18.00   0.50   28.00    --  -90.00  45.00-120.00   66
 16  \w   -138.00 -83.00   0.50   28.00    --  -90.00   0.00-180.00  110
 17  \w    -51.00 -18.00   0.50   28.00    --  -90.00  45.00  90.00   66
 18  \w     41.00 106.00   0.50   28.00    --  111.50 -94.00 150.00  130
 19  \w     43.00 111.00   0.50   28.00    --  111.50-125.00  90.00  136
 20  \w     43.00 111.00   0.50   28.00    --  111.50-125.00 -60.00  136
 21  \w     43.00 111.00   0.50   28.00    --  111.50-125.00  90.00  136
 22  \w     41.00  71.00   0.50   28.00    --  111.50 -61.00  90.00   60
 23  \w     41.00  71.00   0.50   28.00    --  111.50 -61.00 120.00   60
 24  \w     41.00 106.00   0.50   28.00    --  111.50 -94.00 -30.00  130
 25  \w    104.00 178.00   0.50   28.00    --  111.50  45.00 -30.00  148
 26  \w     41.00  71.00   0.50   28.00    --  111.50 -61.00 -30.00   60
 27  \w     41.00  71.00   0.50   28.00    --  111.50 -61.00   0.00   60
 28  \w     41.00  71.00   0.50   28.00    --  111.50 -61.00 -90.00   60
 29  \w    104.00 178.00   0.50   28.00    --  111.50  45.00 -60.00  148
 30  \w     92.00 178.00   0.50   28.00    --  111.50  77.00-150.00  172
 31  \w     43.00 111.00   0.50   28.00    --  111.50-125.00  60.00  136
 32  \w     43.00 111.00   0.50   28.00    --  111.50-125.00  60.00  136
 33  \w     43.00 111.00   0.50   28.00    --  111.50-125.00-120.00  136
 34  \w     41.00 106.00   0.50   28.00    --  111.50 -94.00 -30.00  130
 35  \w     98.00 178.00   0.50   28.00    --  111.50  61.00 -90.00  160
 36  \w     92.00 178.00   0.50   28.00    --  111.50  77.00   0.00  172
 37  \w     98.00 178.00   0.50   28.00    --  111.50  61.00 -90.00  160
 38  \w     63.00 118.00   0.50   28.00    --  111.50   0.00  90.00  110
 39  \w     41.00  71.00   0.50   28.00    --  111.50 -61.00  60.00   60
 40  \w     41.00 106.00   0.50   28.00    --  111.50 -94.00 -90.00  130
 41  \w     63.00 118.00   0.50   28.00    --  111.50   0.00 -30.00  110
 42  \w     43.00 111.00   0.50   28.00    --  111.50-125.00-150.00  136
 43  \w     43.00 111.00   0.50   28.00    --  111.50-125.00  30.00  136
 44  \w    104.00 178.00   0.50   28.00    --  111.50  45.00 -60.00  148
 45  \w     41.00  71.00   0.50   28.00    --  111.50 -61.00 -60.00   60
 46  \w     41.00 106.00   0.50   28.00    --  111.50 -94.00  60.00  130
 47  \w     41.00 106.00   0.50   28.00    --  111.50 -94.00-150.00  130
 48  \w     41.00 106.00   0.50   28.00    --  111.50 -94.00 -60.00  130
 49  \w     63.00 118.00   0.50   28.00    --  111.50   0.00  30.00  110
 50  \w     63.00 118.00   0.50   28.00    --  111.50   0.00-150.00  110
 51  \w   -120.00 -30.00   0.50   10.00    --  -49.70 -77.00-150.00  180
 52  \w   -120.00 -44.00   0.50   10.00    --  -49.70 -37.00 120.00  152
 53  \w   -120.00 -47.00   0.50   10.00    --  -49.70 -57.00 -30.00  146
 54  \w   -120.00 -30.00   0.50   10.00    --  -49.70 -77.00 -60.00  180
;
_diffrn_measurement_device 'four-circle diffractometer'
_diffrn_measurement_device_type 'XtaLAB Synergy, Dualflex, HyPix'
_diffrn_measurement_method '\w scans'
_diffrn_orient_matrix_type 'CrysAlisPro convention (1999,Acta A55,543-557)'
_diffrn_orient_matrix_UB_11 0.0136888000
_diffrn_orient_matrix_UB_12 0.2219832000
_diffrn_orient_matrix_UB_13 0.0365108000
_diffrn_orient_matrix_UB_21 0.1679415000
_diffrn_orient_matrix_UB_22 -0.0191192000
_diffrn_orient_matrix_UB_23 0.0255852000
_diffrn_orient_matrix_UB_31 0.0029532000
_diffrn_orient_matrix_UB_32 0.0625159000
_diffrn_orient_matrix_UB_33 -0.1217446000
_diffrn_radiation_monochromator mirror
_diffrn_radiation_probe x-ray
_diffrn_radiation_type 'Cu K\a'
_diffrn_radiation_wavelength 1.54184
_diffrn_reflns_av_R_equivalents 0.0378
_diffrn_reflns_av_unetI/netI 0.0273
_diffrn_reflns_Laue_measured_fraction_full 0.9966
_diffrn_reflns_Laue_measured_fraction_max 0.9961
_diffrn_reflns_limit_h_max 11
_diffrn_reflns_limit_h_min -11
_diffrn_reflns_limit_k_max 8
_diffrn_reflns_limit_k_min -8
_diffrn_reflns_limit_l_max 12
_diffrn_reflns_limit_l_min -15
_diffrn_reflns_number 15504
_diffrn_reflns_point_group_measured_fraction_full 0.9910
_diffrn_reflns_point_group_measured_fraction_max 0.9879
_diffrn_reflns_theta_full 67.6840
_diffrn_reflns_theta_max 70.06
_diffrn_reflns_theta_min 3.72
_diffrn_source 'micro-focus sealed X-ray tube'
_diffrn_source_type 'PhotonJet (Cu) X-ray Source'
_exptl_absorpt_coefficient_mu 7.482
_exptl_absorpt_correction_T_max 0.942
_exptl_absorpt_correction_T_min 0.683
_exptl_absorpt_correction_type analytical
_exptl_absorpt_process_details
;
CrysAlisPro 1.171.43.142a (Rigaku Oxford Diffraction, 2024)
Analytical numeric absorption correction using a multifaceted crystal
model based on expressions derived by R.C. Clark & J.S. Reid.
(Clark, R. C. & Reid, J. S. (1995). Acta Cryst. A51, 887-897)
Empirical absorption correction using spherical harmonics,
implemented in SCALE3 ABSPACK scaling algorithm.
;
_exptl_crystal_colour 'clear colourless'
_exptl_crystal_colour_lustre clear
_exptl_crystal_colour_primary colourless
_exptl_crystal_density_diffrn 1.911
_exptl_crystal_description plate
_exptl_crystal_F_000 428.212
_exptl_crystal_size_max 0.096
_exptl_crystal_size_mid 0.058
_exptl_crystal_size_min 0.008
_refine_diff_density_max 0.7981
_refine_diff_density_min -0.3085
_refine_diff_density_rms 0.0859
_refine_ls_abs_structure_details 'Hooft, R.W.W., Straver, L.H., Spek, A.L. (2010). J. Appl. Cryst., 43, 665-668.'
_refine_ls_abs_structure_Flack -0.009(8)
_refine_ls_d_res_high 0.8201
_refine_ls_d_res_low 11.8822
_refine_ls_goodness_of_fit_ref 1.0571
_refine_ls_hydrogen_treatment refall
_refine_ls_matrix_type full
_refine_ls_number_constraints 0
_refine_ls_number_parameters 251
_refine_ls_number_reflns 2767
_refine_ls_number_restraints 1
_refine_ls_restrained_S_all 1.0571
_refine_ls_R_factor_all 0.0274
_refine_ls_R_factor_gt 0.0253
_refine_ls_shift/su_max 0.0008
_refine_ls_shift/su_mean 0.0001
_refine_ls_structure_factor_coef Fsqd
_refine_ls_weighting_details 'w=1/[\s^2^(Fo^2^)+(0.0417P)^2^] where P=(Fo^2^+2Fc^2^)/3'
_refine_ls_weighting_scheme calc
_refine_ls_wR_factor_gt 0.0584
_refine_ls_wR_factor_ref 0.0591
_reflns_Friedel_coverage 0.978
_reflns_limit_h_max 11
_reflns_limit_h_min -11
_reflns_limit_k_max 8
_reflns_limit_k_min -8
_reflns_limit_l_max 14
_reflns_limit_l_min -14
_reflns_number_gt 2652
_reflns_number_total 2767
_reflns_threshold_expression I>=2u(I)
_cod_data_source_file d5dt02245b2.cif
_cod_data_source_block CB126_v2_v4_abs4
_cod_original_sg_symbol_Hall ' P 2yb'
_cod_database_code 7719807
_chemical_oxdiff_formula 'C6 H13 N12 Cl3 Zn1 '
_olex2_refinement_description
;
;
_olex2_refine_details
;
Refinement using NoSpherA2, an implementation of
NOn-SPHERical Atom-form-factors in Olex2.
Please cite:
F. Kleemiss et al. Chem. Sci. DOI 10.1039/D0SC05526C - 2021
NoSpherA2 implementation of HAR makes use of
tailor-made aspherical atomic form factors calculated
on-the-fly from a Hirshfeld-partitioned electron density (ED) - not from
spherical-atom form factors.

The ED is calculated from a gaussian basis set single determinant SCF
wavefunction - either Hartree-Fock or DFT using selected funtionals
- for a fragment of the crystal.
This fragment can be embedded in an electrostatic crystal field by employing cluster charges
or modelled using implicit solvation models, depending on the software used.
The following options were used:
   SOFTWARE:       ORCA 6.0
   PARTITIONING:   NoSpherA2
   INT ACCURACY:   High
   METHOD:         PBE0
   BASIS SET:      def2-TZVPD
   CHARGE:         0
   MULTIPLICITY:   1
   DATE:           2025-08-06_16-03-44
;
_olex2_diffrn_ambient_temperature_device 'Oxford Cryosystems'
_olex2_exptl_crystal_mounting_method 'The crystal was mounted on a MITIGEN holder in perfluoroether oil'
_olex2_submission_special_instructions 'No special instructions were received'
_oxdiff_exptl_absorpt_empirical_details
;
Empirical correction (ABSPACK) includes:
- Absorption correction using spherical harmonics
- Frame scaling
- Detector area scaling
- B-factor correction
;
_oxdiff_exptl_absorpt_empirical_full_max 2.245
_oxdiff_exptl_absorpt_empirical_full_min 0.522

loop_
_space_group_symop_id
_space_group_symop_operation_xyz
1 x,y,z
2 -x,y+1/2,-z

loop_
_atom_site_label
_atom_site_type_symbol
_atom_site_fract_x
_atom_site_fract_y
_atom_site_fract_z
_atom_site_U_iso_or_equiv
_atom_site_adp_type
_atom_site_occupancy
_atom_site_refinement_flags_posn
Zn1 Zn 0.08893(4) 0.56711(4) 0.25538(3) 0.01555(10) Uani 1.000000 .
Cl1 Cl 0.00780(7) 0.74651(8) 0.09443(5) 0.01699(14) Uani 1.000000 .
Cl2 Cl 0.01688(7) 0.73000(8) 0.39941(5) 0.02010(15) Uani 1.000000 .
Cl3 Cl -0.00129(7) 0.25244(8) 0.22237(6) 0.01983(15) Uani 1.000000 .
N1 N 0.3105(2) 0.5174(3) 0.28753(18) 0.0129(5) Uani 1.000000 .
N2 N 0.5304(3) 0.4460(3) 0.41972(18) 0.0160(5) Uani 1.000000 .
N3 N 0.5297(2) 0.4392(3) 0.22281(18) 0.0137(5) Uani 1.000000 .
N4 N 0.3164(3) 0.4892(4) 0.4785(2) 0.0219(5) Uani 1.000000 .
H4a H 0.371(5) 0.458(7) 0.554(4) 0.043(11) Uiso 1.000000 .
H4b H 0.215(4) 0.537(6) 0.471(3) 0.027(10) Uiso 1.000000 .
N5 N 0.7384(3) 0.3766(4) 0.3547(2) 0.0223(5) Uani 1.000000 .
H5a H 0.787(5) 0.373(7) 0.301(4) 0.048(12) Uiso 1.000000 .
H5b H 0.797(5) 0.370(7) 0.432(4) 0.052(12) Uiso 1.000000 .
N6 N 0.3186(3) 0.5106(3) 0.09742(19) 0.0164(5) Uani 1.000000 .
H6a H 0.213(4) 0.542(7) 0.081(3) 0.027(9) Uiso 1.000000 .
H6b H 0.375(4) 0.484(6) 0.039(3) 0.031(10) Uiso 1.000000 .
N7 N 0.6950(3) 0.5152(3) 0.84603(18) 0.0146(5) Uani 1.000000 .
H7 H 0.799(4) 0.528(6) 0.856(3) 0.030(9) Uiso 1.000000 .
N8 N 0.4800(3) 0.4487(3) 0.91165(18) 0.0150(5) Uani 1.000000 .
N9 N 0.4802(3) 0.4464(3) 0.71372(18) 0.0142(5) Uani 1.000000 .
N10 N 0.6981(3) 0.4909(4) 1.0363(2) 0.0224(6) Uani 1.000000 .
H10a H 0.804(4) 0.514(5) 1.051(3) 0.024(9) Uiso 1.000000 .
H10b H 0.647(5) 0.471(7) 1.096(4) 0.050(13) Uiso 1.000000 .
N11 N 0.2704(3) 0.3957(4) 0.7803(2) 0.0192(5) Uani 1.000000 .
H11a H 0.220(5) 0.375(7) 0.843(4) 0.042(11) Uiso 1.000000 .
H11b H 0.216(5) 0.367(7) 0.697(4) 0.032(10) Uiso 1.000000 .
N12 N 0.6936(3) 0.5157(3) 0.6555(2) 0.0170(5) Uani 1.000000 .
H12a H 0.639(5) 0.489(6) 0.576(4) 0.033(11) Uiso 1.000000 .
H12b H 0.794(4) 0.543(6) 0.666(3) 0.028(9) Uiso 1.000000 .
C1 C 0.3877(3) 0.4845(4) 0.3942(2) 0.0135(5) Uani 1.000000 .
C2 C 0.5968(3) 0.4219(4) 0.3322(2) 0.0152(5) Uani 1.000000 .
C3 C 0.3880(3) 0.4884(4) 0.2047(2) 0.0132(5) Uani 1.000000 .
C4 C 0.6223(3) 0.4843(4) 0.9322(2) 0.0142(5) Uani 1.000000 .
C5 C 0.4130(3) 0.4318(4) 0.8021(2) 0.0133(5) Uani 1.000000 .
C6 C 0.6207(3) 0.4909(4) 0.7372(2) 0.0128(5) Uani 1.000000 .

loop_
_atom_site_aniso_label
_atom_site_aniso_U_11
_atom_site_aniso_U_22
_atom_site_aniso_U_33
_atom_site_aniso_U_12
_atom_site_aniso_U_13
_atom_site_aniso_U_23
Zn1 0.01515(17) 0.01723(16) 0.01388(16) -0.00034(17) 0.00199(12) -0.00052(14)
Cl1 0.0151(3) 0.0188(3) 0.0166(3) 0.0005(2) 0.0022(2) 0.0032(2)
Cl2 0.0180(3) 0.0251(3) 0.0163(3) 0.0034(3) 0.0013(2) -0.0029(3)
Cl3 0.0174(3) 0.0157(3) 0.0267(3) -0.0019(2) 0.0051(2) -0.0026(3)
N1 0.0119(11) 0.0167(12) 0.0101(10) 0.0008(8) 0.0023(8) -0.0007(8)
N2 0.0151(11) 0.0238(13) 0.0088(10) -0.0001(10) 0.0015(8) -0.0003(9)
N3 0.0140(11) 0.0175(11) 0.0091(11) 0.0008(9) 0.0016(9) 0.0010(9)
N4 0.0159(13) 0.0384(14) 0.0111(11) 0.0059(11) 0.0019(9) 0.0018(9)
N5 0.0140(12) 0.0383(15) 0.0151(12) 0.0017(11) 0.0043(10) 0.0014(11)
N6 0.0158(13) 0.0252(13) 0.0082(10) 0.0024(9) 0.0025(9) 0.0008(9)
N7 0.0118(12) 0.0206(13) 0.0112(10) -0.0022(8) 0.0017(9) -0.0022(8)
N8 0.0159(12) 0.0212(12) 0.0070(10) -0.0028(9) 0.0003(9) -0.0004(8)
N9 0.0145(11) 0.0184(11) 0.0096(10) -0.0001(9) 0.0021(9) -0.0007(8)
N10 0.0153(14) 0.0376(14) 0.0130(12) -0.0040(10) -0.0007(10) -0.0015(10)
N11 0.0119(12) 0.0311(14) 0.0143(12) -0.0021(10) 0.0022(9) 0.0010(10)
N12 0.0146(13) 0.0235(14) 0.0133(11) -0.0027(9) 0.0040(9) -0.0009(9)
C1 0.0134(14) 0.0201(12) 0.0066(12) -0.0006(11) 0.0013(10) -0.0007(10)
C2 0.0150(13) 0.0194(12) 0.0108(13) -0.0003(10) 0.0021(10) 0.0021(10)
C3 0.0163(14) 0.0146(11) 0.0086(12) -0.0017(10) 0.0025(10) -0.0018(9)
C4 0.0150(14) 0.0170(11) 0.0100(13) -0.0004(10) 0.0014(10) -0.0007(9)
C5 0.0127(13) 0.0164(13) 0.0103(12) -0.0013(10) 0.0011(10) 0.0019(10)
C6 0.0119(13) 0.0148(11) 0.0118(12) 0.0002(10) 0.0023(10) -0.0003(9)

loop_
_atom_type_symbol
_atom_type_scat_dispersion_real
_atom_type_scat_dispersion_imag
_atom_type_scat_source
_atom_type_scat_dispersion_source
C 0.01788 0.00908 'NoSpherA2: Chem.Sci. 2021, DOI:10.1039/D0SC05526C' 'Brennan, Cowan, Rev. Sci. Instrum., 1992, 63, 850'
Cl 0.36457 0.70364 'NoSpherA2: Chem.Sci. 2021, DOI:10.1039/D0SC05526C' 'Brennan, Cowan, Rev. Sci. Instrum., 1992, 63, 850'
H 0.00000 0.00000 'NoSpherA2: Chem.Sci. 2021, DOI:10.1039/D0SC05526C' 'Brennan, Cowan, Rev. Sci. Instrum., 1992, 63, 850'
N 0.03110 0.01806 'NoSpherA2: Chem.Sci. 2021, DOI:10.1039/D0SC05526C' 'Brennan, Cowan, Rev. Sci. Instrum., 1992, 63, 850'
Zn -1.54239 0.67975 'NoSpherA2: Chem.Sci. 2021, DOI:10.1039/D0SC05526C' 'Brennan, Cowan, Rev. Sci. Instrum., 1992, 63, 850'

loop_
_exptl_crystal_face_index_h
_exptl_crystal_face_index_k
_exptl_crystal_face_index_l
_exptl_crystal_face_perp_dist
0 3 2 0.0037
0 -3 -2 0.0540
-1 -3 2 0.0530
-1 0 0 0.0045
1 0 0 0.0036
0 1 -3 0.0271
-1 0 3 0.0499
0 -1 -3 0.0411

loop_
_geom_angle_atom_site_label_1
_geom_angle_atom_site_label_2
_geom_angle_atom_site_label_3
_geom_angle
_geom_angle_site_symmetry_1
_geom_angle_site_symmetry_3
_geom_angle_publ_flag
Cl2 Zn1 Cl1 108.04(2) . . ?
Cl3 Zn1 Cl1 106.61(3) . . ?
Cl3 Zn1 Cl2 114.87(3) . . ?
N1 Zn1 Cl1 113.17(6) . . ?
N1 Zn1 Cl2 112.02(6) . . ?
N1 Zn1 Cl3 102.07(6) . . ?
C1 N1 Zn1 121.61(19) . . ?
C3 N1 Zn1 123.15(17) . . ?
C3 N1 C1 114.7(2) . . ?
C2 N2 C1 116.1(2) . . ?
C3 N3 C2 115.4(2) . . ?
H4b N4 H4a 118(3) . . ?
C1 N4 H4a 118(3) . . ?
C1 N4 H4b 124(2) . . ?
H5b N5 H5a 116(4) . . ?
C2 N5 H5a 120(3) . . ?
C2 N5 H5b 123(3) . . ?
H6b N6 H6a 123(3) . . ?
C3 N6 H6a 119(2) . . ?
C3 N6 H6b 117(2) . . ?
C4 N7 H7 124(2) . . ?
C6 N7 H7 116(2) . . ?
C6 N7 C4 118.9(2) . . ?
C5 N8 C4 116.5(2) . . ?
C6 N9 C5 116.5(2) . . ?
H10b N10 H10a 122(3) . . ?
C4 N10 H10a 120(2) . . ?
C4 N10 H10b 118(3) . . ?
H11b N11 H11a 120(4) . . ?
C5 N11 H11a 119(3) . . ?
C5 N11 H11b 120(2) . . ?
H12b N12 H12a 117(3) . . ?
C6 N12 H12a 117(2) . . ?
C6 N12 H12b 125(2) . . ?
N2 C1 N1 124.3(3) . . ?
N4 C1 N1 118.3(3) . . ?
N4 C1 N2 117.4(2) . . ?
N3 C2 N2 124.7(3) . . ?
N5 C2 N2 117.6(2) . . ?
N5 C2 N3 117.7(3) . . ?
N3 C3 N1 124.6(2) . . ?
N6 C3 N1 118.4(3) . . ?
N6 C3 N3 117.0(2) . . ?
N8 C4 N7 121.1(2) . . ?
N10 C4 N7 118.2(3) . . ?
N10 C4 N8 120.7(3) . . ?
N9 C5 N8 125.2(2) . . ?
N11 C5 N8 117.1(2) . . ?
N11 C5 N9 117.6(2) . . ?
N9 C6 N7 121.5(3) . . ?
N12 C6 N7 118.1(2) . . ?
N12 C6 N9 120.4(2) . . ?

loop_
_geom_bond_atom_site_label_1
_geom_bond_atom_site_label_2
_geom_bond_distance
_geom_bond_site_symmetry_2
_geom_bond_publ_flag
Zn1 Cl1 2.2836(6) . ?
Zn1 Cl2 2.2716(7) . ?
Zn1 Cl3 2.2633(6) . ?
Zn1 N1 2.053(2) . ?
N1 C1 1.366(3) . ?
N1 C3 1.366(4) . ?
N2 C1 1.330(4) . ?
N2 C2 1.344(4) . ?
N3 C2 1.353(3) . ?
N3 C3 1.337(4) . ?
N4 H4a 0.98(5) . ?
N4 H4b 0.99(4) . ?
N4 C1 1.329(4) . ?
N5 H5a 0.87(5) . ?
N5 H5b 0.98(5) . ?
N5 C2 1.329(4) . ?
N6 H6a 0.98(4) . ?
N6 H6b 0.98(4) . ?
N6 C3 1.340(3) . ?
N7 H7 0.96(4) . ?
N7 C4 1.372(4) . ?
N7 C6 1.371(3) . ?
N8 C4 1.323(4) . ?
N8 C5 1.354(3) . ?
N9 C5 1.351(3) . ?
N9 C6 1.318(4) . ?
N10 H10a 0.98(4) . ?
N10 H10b 0.95(5) . ?
N10 C4 1.317(4) . ?
N11 H11a 0.98(5) . ?
N11 H11b 1.05(4) . ?
N11 C5 1.326(4) . ?
N12 H12a 1.01(5) . ?
N12 H12b 0.94(4) . ?
N12 C6 1.323(4) . ?

loop_
_geom_hbond_atom_site_label_D
_geom_hbond_atom_site_label_H
_geom_hbond_atom_site_label_A
_geom_hbond_distance_DH
_geom_hbond_distance_HA
_geom_hbond_distance_DA
_geom_hbond_angle_DHA
_geom_hbond_site_symmetry_A
N4 H4a N9 0.98(5) 2.00(5) 2.966(3) 170(4) .
N4 H4b Cl2 0.99(4) 2.27(4) 3.197(3) 156(3) .
N5 H5a Cl3 0.87(5) 2.49(5) 3.279(3) 151(4) 1_655
N6 H6a Cl1 0.98(4) 2.39(4) 3.293(3) 153(3) .
N6 H6b N8 0.98(4) 2.00(4) 2.983(3) 175(3) 1_554
N7 H7 Cl1 0.96(4) 2.59(4) 3.257(2) 127(3) 2_646
N10 H10a Cl1 0.98(4) 2.43(4) 3.306(3) 149(3) 1_656
N10 H10b N3 0.95(5) 2.08(5) 3.026(4) 177(4) 1_556
N11 H11a Cl1 0.98(5) 2.55(5) 3.412(3) 147(3) 2_546
N11 H11b Cl2 1.05(4) 2.43(4) 3.285(2) 138(3) 2_546
N12 H12a N2 1.01(5) 1.98(5) 2.992(3) 178(4) .
N12 H12b Cl3 0.94(4) 2.54(4) 3.348(3) 144(3) 2_656

loop_
_geom_torsion_atom_site_label_1
_geom_torsion_atom_site_label_2
_geom_torsion_atom_site_label_3
_geom_torsion_atom_site_label_4
_geom_torsion
_geom_torsion_site_symmetry_1
_geom_torsion_site_symmetry_2
_geom_torsion_site_symmetry_3
_geom_torsion_site_symmetry_4
_geom_torsion_publ_flag
Zn1 N1 C1 N2 178.03(18) . . . . ?
Zn1 N1 C1 N4 -1.3(2) . . . . ?
Zn1 N1 C3 N3 -174.15(18) . . . . ?
Zn1 N1 C3 N6 6.00(19) . . . . ?
N1 C1 N2 C2 -5.9(3) . . . . ?
N1 C3 N3 C2 -1.1(3) . . . . ?
N2 C1 N1 C3 6.2(3) . . . . ?
N2 C2 N3 C3 1.6(3) . . . . ?
N3 C2 N2 C1 1.7(3) . . . . ?
N3 C3 N1 C1 -2.5(3) . . . . ?
N4 C1 N1 C3 -173.1(2) . . . . ?
N4 C1 N2 C2 173.5(2) . . . . ?
N5 C2 N2 C1 -177.8(2) . . . . ?
N5 C2 N3 C3 -178.9(2) . . . . ?
N6 C3 N1 C1 177.7(2) . . . . ?
N6 C3 N3 C2 178.7(2) . . . . ?
N7 C4 N8 C5 4.1(3) . . . . ?
N7 C6 N9 C5 1.8(3) . . . . ?
N8 C4 N7 C6 -5.8(3) . . . . ?
N8 C5 N9 C6 -3.7(3) . . . . ?
N9 C5 N8 C4 0.7(3) . . . . ?
N9 C6 N7 C4 2.7(3) . . . . ?
N10 C4 N7 C6 174.2(2) . . . . ?
N10 C4 N8 C5 -175.9(3) . . . . ?
N11 C5 N8 C4 179.9(2) . . . . ?
N11 C5 N9 C6 177.2(2) . . . . ?
N12 C6 N7 C4 -178.1(2) . . . . ?
N12 C6 N9 C5 -177.4(2) . . . . ?

loop_
_exptl_oxdiff_crystal_face_indexfrac_h
_exptl_oxdiff_crystal_face_indexfrac_k
_exptl_oxdiff_crystal_face_indexfrac_l
_exptl_oxdiff_crystal_face_x
_exptl_oxdiff_crystal_face_y
_exptl_oxdiff_crystal_face_z
-0.0015 3.0016 2.0026 0.7394 -0.0064 -0.0562
0.0015 -3.0016 -2.0026 -0.7394 0.0064 0.0562
-0.9964 -3.0021 1.9973 -0.6071 -0.0588 -0.4338
-0.9994 -0.0003 0.0002 -0.0137 -0.1678 -0.0030
0.9994 0.0003 -0.0002 0.0137 0.1678 0.0030
-0.0018 1.0006 -2.9988 0.1126 -0.0962 0.4276
-0.9983 -0.0004 3.0000 0.0958 -0.0909 -0.3682
-0.0003 -1.0005 -3.0007 -0.3317 -0.0577 0.3028
